data_1555966
loop_
_publ_author_name
'Xuan, Jun'
'Daniliuc, Constantin G.'
'Studer, Armido'

_publ_section_title
;
 Construction of Polycyclic \g-Lactams and Related Heterocycles via
 Electron Catalysis.
;
_journal_issue 24
_journal_name_full 'Organic letters'
_journal_page_first 6372
_journal_page_last 6375
_journal_paper_doi 10.1021/acs.orglett.6b03267
_journal_volume 18
_journal_year 2016
_chemical_formula_sum 'C27 H22 Cl N O5 S'
_chemical_formula_weight 507.96
_space_group_crystal_system monoclinic
_space_group_IT_number 14
_space_group_name_Hall '-P 2ybc'
_space_group_name_H-M_alt 'P 1 21/c 1'
_atom_sites_solution_hydrogens geom
_cell_angle_alpha 90
_cell_angle_beta 91.5930(10)
_cell_angle_gamma 90
_cell_formula_units_Z 8
_cell_length_a 10.9967(3)
_cell_length_b 16.5944(4)
_cell_length_c 25.1871(5)
_cell_measurement_reflns_used 9310
_cell_measurement_temperature 100.(2)
_cell_measurement_theta_max 68.2887
_cell_measurement_theta_min 3.1896
_cell_volume 4594.46(19)
_computing_cell_refinement 'SAINT V8.37A (Bruker AXS Inc., 2015)'
_computing_data_collection 'APEX2 v.2014.1.1 (Bruker AXS Inc., 2014)'
_computing_data_reduction 'SAINT V8.37A (Bruker AXS Inc., 2015)'
_computing_molecular_graphics 'XP (Sheldrick, 2014)'
_computing_publication_material 'SHELXL-2014 (Sheldrick, 2014)'
_computing_structure_refinement 'SHELXL-2014/7 (Sheldrick, 2014)'
_computing_structure_solution 'SHELXL-2014 (Sheldrick, 2014)'
_diffrn_ambient_temperature 100.(2)
_diffrn_detector_area_resol_mean 10.4167
_diffrn_measured_fraction_theta_full 0.995
_diffrn_measured_fraction_theta_max 0.995
_diffrn_measurement_device_type 'Bruker D8 Venture PHOTON 100 CMOS'
_diffrn_measurement_method 'omega and phi scans'
_diffrn_radiation_monochromator 'MX mirror'
_diffrn_radiation_type ' Cu K\a'
_diffrn_radiation_wavelength 1.54178
_diffrn_reflns_av_R_equivalents 0.0317
_diffrn_reflns_av_unetI/netI 0.0181
_diffrn_reflns_limit_h_max 13
_diffrn_reflns_limit_h_min -13
_diffrn_reflns_limit_k_max 19
_diffrn_reflns_limit_k_min -19
_diffrn_reflns_limit_l_max 30
_diffrn_reflns_limit_l_min -30
_diffrn_reflns_number 62096
_diffrn_reflns_theta_full 68.33
_diffrn_reflns_theta_max 68.33
_diffrn_reflns_theta_min 3.19
_diffrn_source 'Cu ImS'
_diffrn_source_type 'micro focus tube'
_exptl_absorpt_coefficient_mu 2.672
_exptl_absorpt_correction_T_max 0.70
_exptl_absorpt_correction_T_min 0.59
_exptl_absorpt_correction_type multi-scan
_exptl_absorpt_process_details
;
Bruker AXS (2014). SADABS, Version 2014/2, Bruker AXS Inc., Madison, Wisconsin,
USA.
;
_exptl_crystal_colour 'pale yellow'
_exptl_crystal_density_diffrn 1.469
_exptl_crystal_density_method 'not measured'
_exptl_crystal_description prism
_exptl_crystal_F_000 2112
_exptl_crystal_size_max 0.356
_exptl_crystal_size_mid 0.222
_exptl_crystal_size_min 0.142
_refine_diff_density_max 0.971
_refine_diff_density_min -0.410
_refine_ls_extinction_method none
_refine_ls_goodness_of_fit_ref 1.044
_refine_ls_hydrogen_treatment constr
_refine_ls_matrix_type full
_refine_ls_number_parameters 711
_refine_ls_number_reflns 8390
_refine_ls_number_restraints 160
_refine_ls_restrained_S_all 1.043
_refine_ls_R_factor_all 0.0467
_refine_ls_R_factor_gt 0.0429
_refine_ls_shift/su_max 0.001
_refine_ls_shift/su_mean 0.000
_refine_ls_structure_factor_coef Fsqd
_refine_ls_weighting_details 'w=1/[\s^2^(Fo^2^)+(0.0727P)^2^+2.9929P] where P=(Fo^2^+2Fc^2^)/3'
_refine_ls_weighting_scheme calc
_refine_ls_wR_factor_gt 0.1160
_refine_ls_wR_factor_ref 0.1197
_reflns_number_gt 7608
_reflns_number_total 8390
_reflns_threshold_expression 'I > 2\s(I)'
_cod_data_source_file ol6b03267_si_002.cif
_cod_data_source_block stu8536
_cod_database_code 1555966

loop_
_space_group_symop_operation_xyz
'x, y, z'
'-x, y+1/2, -z+1/2'
'-x, -y, -z'
'x, -y-1/2, z-1/2'

loop_
_atom_site_type_symbol
_atom_site_label
_atom_site_fract_x
_atom_site_fract_y
_atom_site_fract_z
_atom_site_U_iso_or_equiv
_atom_site_adp_type
_atom_site_calc_flag
_atom_site_refinement_flags_adp
_atom_site_refinement_flags_occupancy
_atom_site_refinement_flags_posn
_atom_site_occupancy
_atom_site_disorder_assembly
_atom_site_disorder_group
Cl Cl1A 0.45621(4) -0.07782(3) 0.86231(2) 0.02594(12) Uani d . . . 1.0 . .
S S1A 0.54181(4) 0.53587(3) 0.82868(2) 0.01844(12) Uani d . . . 1.0 . .
N N1A 0.52343(13) 0.43630(9) 0.81980(6) 0.0175(3) Uani d . . . 1.0 . .
O O1A 0.61265(12) 0.56033(8) 0.78464(5) 0.0235(3) Uani d . . . 1.0 . .
O O2A 0.42497(12) 0.56991(8) 0.83732(5) 0.0230(3) Uani d . . . 1.0 . .
O O3A 0.40342(12) 0.41291(8) 0.89235(5) 0.0245(3) Uani d . . . 1.0 . .
C C1A 0.46141(15) 0.38775(10) 0.85629(6) 0.0145(3) Uani d . . . 1.0 . .
C C2A 0.48895(15) 0.30320(11) 0.84109(6) 0.0164(3) Uani d . . . 1.0 . .
C C3A 0.46839(15) 0.23473(11) 0.86840(6) 0.0164(3) Uani d . . . 1.0 . .
C C4A 0.51546(16) 0.15833(11) 0.84674(7) 0.0188(4) Uani d . . . 1.0 . .
C C5A 0.46811(17) 0.08441(11) 0.86222(7) 0.0198(4) Uani d . . . 1.0 . .
H H5A 0.4037 0.0818 0.8866 0.024 Uiso calc U . R 1.0 . .
C C6A 0.51754(17) 0.01415(11) 0.84111(7) 0.0196(4) Uani d . . . 1.0 . .
C C7A 0.61000(19) 0.01446(12) 0.80653(7) 0.0265(4) Uani d . . . 1.0 . .
H H7A 0.6418 -0.0345 0.7932 0.032 Uiso calc U . R 1.0 . .
C C8A 0.6571(2) 0.08861(13) 0.79116(8) 0.0299(4) Uani d . . . 1.0 . .
H H8A 0.7225 0.09 0.7673 0.036 Uiso calc U . R 1.0 . .
C C9A 0.61002(19) 0.16042(12) 0.81006(7) 0.0254(4) Uani d . . . 1.0 . .
C C10A 0.6600(2) 0.24075(12) 0.79332(9) 0.0337(5) Uani d . . . 1.0 . .
H H10A 0.6976 0.2354 0.7582 0.04 Uiso calc U . R 1.0 . .
H H10B 0.7236 0.2586 0.8193 0.04 Uiso calc U . R 1.0 . .
C C11A 0.55866(17) 0.30314(11) 0.79004(7) 0.0207(4) Uani d . . D 1.0 . .
C C13A 0.4493(6) 0.2953(3) 0.74575(17) 0.0160(11) Uani d U P D 0.547(5) A 1
O O4A 0.3503(4) 0.3243(3) 0.74960(17) 0.0216(9) Uani d U P D 0.547(5) A 1
O O5A 0.4852(4) 0.25428(17) 0.70291(11) 0.0182(7) Uani d U P D 0.547(5) A 1
C C14A 0.3921(3) 0.2449(2) 0.66140(13) 0.0225(9) Uani d U P D 0.547(5) A 1
H H14A 0.3248 0.2128 0.6748 0.034 Uiso calc U P R 0.547(5) A 1
H H14B 0.4267 0.2176 0.6308 0.034 Uiso calc U P R 0.547(5) A 1
H H14C 0.3618 0.2981 0.6505 0.034 Uiso calc U P R 0.547(5) A 1
C C13C 0.4995(6) 0.2812(3) 0.7388(2) 0.0183(14) Uani d U P D 0.453(5) A 2
O O4C 0.5484(5) 0.2530(2) 0.70156(14) 0.0274(9) Uani d U P D 0.453(5) A 2
O O5C 0.3815(6) 0.2993(4) 0.7412(2) 0.0221(12) Uani d U P D 0.453(5) A 2
C C14C 0.3124(4) 0.2826(3) 0.69223(16) 0.0274(12) Uani d U P D 0.453(5) A 2
H H14D 0.3529 0.3078 0.6623 0.041 Uiso calc U P R 0.453(5) A 2
H H14E 0.2301 0.3045 0.6948 0.041 Uiso calc U P R 0.453(5) A 2
H H14F 0.3079 0.2242 0.6866 0.041 Uiso calc U P R 0.453(5) A 2
C C12A 0.60698(17) 0.39074(11) 0.78660(7) 0.0201(4) Uani d . . . 1.0 . .
H H12A 0.6917 0.3945 0.8007 0.024 Uiso calc U . R 1.0 . .
H H12B 0.6038 0.4105 0.7495 0.024 Uiso calc U . R 1.0 . .
C C21A 0.63123(16) 0.54314(11) 0.88724(7) 0.0204(4) Uani d . . . 1.0 . .
C C22A 0.75743(17) 0.53912(12) 0.88425(8) 0.0240(4) Uani d . . . 1.0 . .
H H22A 0.7955 0.5357 0.8509 0.029 Uiso calc U . R 1.0 . .
C C23A 0.82597(18) 0.54018(12) 0.93130(8) 0.0273(4) Uani d . . . 1.0 . .
H H23A 0.9121 0.537 0.9299 0.033 Uiso calc U . R 1.0 . .
C C24A 0.77195(18) 0.54578(12) 0.98050(8) 0.0268(4) Uani d . . . 1.0 . .
C C25A 0.64527(18) 0.55318(13) 0.98191(8) 0.0275(4) Uani d . . . 1.0 . .
H H25A 0.6074 0.5598 1.0151 0.033 Uiso calc U . R 1.0 . .
C C26A 0.57444(17) 0.55092(12) 0.93561(7) 0.0244(4) Uani d . . . 1.0 . .
H H26A 0.4884 0.5546 0.9369 0.029 Uiso calc U . R 1.0 . .
C C27A 0.8462(2) 0.54252(14) 1.03147(8) 0.0330(5) Uani d . . . 1.0 . .
H H27A 0.8487 0.487 1.0447 0.05 Uiso calc U . R 1.0 . .
H H27B 0.8092 0.5774 1.0579 0.05 Uiso calc U . R 1.0 . .
H H27C 0.9291 0.561 1.025 0.05 Uiso calc U . R 1.0 . .
C C31A 0.40413(16) 0.23036(10) 0.91968(7) 0.0184(4) Uani d . . . 1.0 . .
C C32A 0.28518(17) 0.25757(12) 0.92388(8) 0.0241(4) Uani d . . . 1.0 . .
H H32A 0.2445 0.2819 0.8942 0.029 Uiso calc U . R 1.0 . .
C C33A 0.2257(2) 0.24913(13) 0.97171(9) 0.0330(5) Uani d . . . 1.0 . .
H H33A 0.1436 0.2663 0.9742 0.04 Uiso calc U . R 1.0 . .
C C34A 0.2853(2) 0.21603(13) 1.01569(8) 0.0361(5) Uani d . . . 1.0 . .
H H34A 0.2449 0.2115 1.0484 0.043 Uiso calc U . R 1.0 . .
C C35A 0.4038(2) 0.18966(13) 1.01163(8) 0.0339(5) Uani d . . . 1.0 . .
H H35A 0.4452 0.1675 1.0418 0.041 Uiso calc U . R 1.0 . .
C C36A 0.46267(19) 0.19527(12) 0.96376(7) 0.0253(4) Uani d . . . 1.0 . .
H H36A 0.5431 0.1752 0.961 0.03 Uiso calc U . R 1.0 . .
Cl Cl1B 0.05412(4) 0.84008(3) 0.64314(2) 0.02581(12) Uani d . . . 1.0 . .
S S1B -0.03764(4) 0.22484(3) 0.66653(2) 0.02038(12) Uani d . . . 1.0 . .
N N1B -0.02721(14) 0.32499(9) 0.67330(6) 0.0199(3) Uani d . . . 1.0 . .
O O1B 0.08242(12) 0.19396(8) 0.66213(5) 0.0255(3) Uani d . . . 1.0 . .
O O2B -0.11369(13) 0.20090(8) 0.70903(5) 0.0264(3) Uani d . . . 1.0 . .
O O3B 0.10033(14) 0.34855(8) 0.60362(6) 0.0326(3) Uani d . . . 1.0 . .
C C1B 0.03805(17) 0.37435(12) 0.63852(7) 0.0220(4) Uani d . . . 1.0 . .
C C2B 0.01049(15) 0.45841(11) 0.65346(7) 0.0174(3) Uani d . . . 1.0 . .
C C3B 0.03486(16) 0.52747(11) 0.62724(7) 0.0173(3) Uani d . . . 1.0 . .
C C4B -0.01394(16) 0.60340(11) 0.64975(6) 0.0178(3) Uani d . . . 1.0 . .
C C5B 0.03781(16) 0.67787(11) 0.63791(7) 0.0197(4) Uani d . . . 1.0 . .
H H5B 0.1048 0.6811 0.615 0.024 Uiso calc U . R 1.0 . .
C C6B -0.00974(17) 0.74693(11) 0.65999(7) 0.0217(4) Uani d . . . 1.0 . .
C C7B -0.10613(18) 0.74536(11) 0.69383(7) 0.0244(4) Uani d . . . 1.0 . .
H H7B -0.1364 0.7937 0.7088 0.029 Uiso calc U . R 1.0 . .
C C8B -0.15776(19) 0.67127(12) 0.70542(8) 0.0267(4) Uani d . . . 1.0 . .
H H8B -0.2246 0.6689 0.7284 0.032 Uiso calc U . R 1.0 . .
C C9B -0.11306(17) 0.60058(11) 0.68385(7) 0.0220(4) Uani d . . . 1.0 . .
C C10B -0.16821(18) 0.51981(12) 0.69610(8) 0.0269(4) Uani d . . . 1.0 . .
H H10C -0.225 0.5034 0.6669 0.032 Uiso calc U . R 1.0 . .
H H10D -0.2144 0.5232 0.7292 0.032 Uiso calc U . R 1.0 . .
C C11B -0.06574(16) 0.45776(11) 0.70260(7) 0.0186(4) Uani d . . D 1.0 . .
C C13B -0.0011(3) 0.4790(2) 0.75500(14) 0.0173(8) Uani d U P D 0.742(5) B 1
O O4B -0.0487(3) 0.50914(14) 0.79213(9) 0.0253(6) Uani d U P D 0.742(5) B 1
O O5B 0.1157(3) 0.45703(19) 0.75443(11) 0.0200(6) Uani d U P D 0.742(5) B 1
C C14B 0.1838(2) 0.47318(17) 0.80371(10) 0.0245(7) Uani d U P D 0.742(5) B 1
H H14G 0.1867 0.5314 0.81 0.037 Uiso calc U P R 0.742(5) B 1
H H14H 0.2668 0.4524 0.801 0.037 Uiso calc U P R 0.742(5) B 1
H H14I 0.1438 0.4466 0.8333 0.037 Uiso calc U P R 0.742(5) B 1
C C13D 0.0450(11) 0.4624(6) 0.7473(3) 0.016(2) Uani d U P D 0.258(5) B 2
O O4D 0.1420(8) 0.4293(5) 0.7439(3) 0.0249(18) Uani d U P D 0.258(5) B 2
O O5D 0.0129(8) 0.5068(4) 0.7890(3) 0.0222(15) Uani d U P D 0.258(5) B 2
C C14D 0.1071(7) 0.5131(5) 0.8304(3) 0.029(2) Uani d U P D 0.258(5) B 2
H H14J 0.1334 0.4589 0.8412 0.043 Uiso calc U P R 0.258(5) B 2
H H14K 0.0748 0.5416 0.861 0.043 Uiso calc U P R 0.258(5) B 2
H H14L 0.1766 0.5429 0.8168 0.043 Uiso calc U P R 0.258(5) B 2
C C12B -0.11342(16) 0.36994(11) 0.70537(7) 0.0195(4) Uani d . . . 1.0 . .
H H12C -0.1125 0.3501 0.7424 0.023 Uiso calc U . R 1.0 . .
H H12D -0.1972 0.3658 0.6902 0.023 Uiso calc U . R 1.0 . .
C C21B -0.11764(17) 0.21015(11) 0.60580(7) 0.0222(4) Uani d . . . 1.0 . .
C C22B -0.24385(19) 0.20705(12) 0.60498(8) 0.0293(4) Uani d . . . 1.0 . .
H H22B -0.2875 0.2136 0.6367 0.035 Uiso calc U . R 1.0 . .
C C23B -0.30477(19) 0.19421(13) 0.55670(9) 0.0329(5) Uani d . . . 1.0 . .
H H23B -0.3912 0.1925 0.5556 0.04 Uiso calc U . R 1.0 . .
C C24B -0.24203(19) 0.18369(12) 0.50951(8) 0.0296(4) Uani d . . . 1.0 . .
C C25B -0.11583(19) 0.18773(12) 0.51203(8) 0.0287(4) Uani d . . . 1.0 . .
H H25B -0.0719 0.1815 0.4803 0.034 Uiso calc U . R 1.0 . .
C C26B -0.05252(18) 0.20057(12) 0.55953(8) 0.0248(4) Uani d . . . 1.0 . .
H H26B 0.0338 0.2028 0.5606 0.03 Uiso calc U . R 1.0 . .
C C27B -0.3076(2) 0.16836(14) 0.45733(9) 0.0378(5) Uani d . . . 1.0 . .
H H27D -0.3021 0.2163 0.4348 0.057 Uiso calc U . R 1.0 . .
H H27E -0.3932 0.1563 0.4636 0.057 Uiso calc U . R 1.0 . .
H H27F -0.2701 0.1224 0.4396 0.057 Uiso calc U . R 1.0 . .
C C31B 0.10623(17) 0.53400(10) 0.57807(7) 0.0197(4) Uani d . . . 1.0 . .
C C32B 0.22230(18) 0.50070(12) 0.57520(8) 0.0258(4) Uani d . . . 1.0 . .
H H32B 0.2545 0.4697 0.604 0.031 Uiso calc U . R 1.0 . .
C C33B 0.2913(2) 0.51257(13) 0.53039(9) 0.0363(5) Uani d . . . 1.0 . .
H H33B 0.3705 0.49 0.5289 0.044 Uiso calc U . R 1.0 . .
C C34B 0.2450(2) 0.55717(14) 0.48795(9) 0.0421(6) Uani d . . . 1.0 . .
H H34B 0.2925 0.5655 0.4575 0.051 Uiso calc U . R 1.0 . .
C C35B 0.1297(2) 0.58940(13) 0.49010(8) 0.0371(5) Uani d . . . 1.0 . .
H H35B 0.0974 0.6193 0.4608 0.045 Uiso calc U . R 1.0 . .
C C36B 0.0601(2) 0.57845(12) 0.53497(7) 0.0272(4) Uani d . . . 1.0 . .
H H36B -0.019 0.6013 0.5362 0.033 Uiso calc U . R 1.0 . .

loop_
_atom_site_aniso_label
_atom_site_aniso_U_11
_atom_site_aniso_U_22
_atom_site_aniso_U_33
_atom_site_aniso_U_12
_atom_site_aniso_U_13
_atom_site_aniso_U_23
Cl1A 0.0371(3) 0.0164(2) 0.0244(2) 0.00323(17) 0.00190(18) 0.00050(16)
S1A 0.0221(2) 0.0168(2) 0.0166(2) -0.00214(16) 0.00400(16) -0.00166(15)
N1A 0.0207(7) 0.0161(7) 0.0159(7) -0.0014(6) 0.0054(6) -0.0024(6)
O1A 0.0307(7) 0.0208(7) 0.0195(6) -0.0061(5) 0.0079(5) -0.0008(5)
O2A 0.0247(7) 0.0203(7) 0.0242(7) 0.0032(5) 0.0048(5) 0.0008(5)
O3A 0.0294(7) 0.0204(7) 0.0244(7) 0.0024(5) 0.0122(5) -0.0003(5)
C1A 0.0154(8) 0.0176(9) 0.0105(7) -0.0030(6) 0.0001(6) 0.0016(6)
C2A 0.0160(8) 0.0205(9) 0.0128(8) -0.0007(7) 0.0015(6) -0.0017(6)
C3A 0.0160(8) 0.0194(9) 0.0137(8) 0.0014(6) -0.0003(6) -0.0019(6)
C4A 0.0227(9) 0.0193(9) 0.0143(8) 0.0027(7) 0.0014(7) -0.0017(6)
C5A 0.0234(9) 0.0191(9) 0.0170(8) 0.0038(7) 0.0001(7) -0.0016(7)
C6A 0.0276(9) 0.0144(8) 0.0165(8) 0.0036(7) -0.0066(7) -0.0010(7)
C7A 0.0377(11) 0.0235(10) 0.0186(9) 0.0128(8) 0.0035(8) -0.0049(7)
C8A 0.0366(11) 0.0266(10) 0.0274(10) 0.0068(8) 0.0146(8) 0.0000(8)
C9A 0.0327(10) 0.0207(10) 0.0232(9) 0.0043(8) 0.0097(8) -0.0014(7)
C10A 0.0386(12) 0.0232(10) 0.0408(12) 0.0046(9) 0.0277(9) 0.0009(9)
C11A 0.0288(10) 0.0187(9) 0.0148(8) -0.0026(7) 0.0065(7) -0.0026(7)
C13A 0.023(3) 0.015(2) 0.0096(19) -0.007(3) 0.007(2) -0.0027(14)
O4A 0.021(2) 0.024(2) 0.0195(17) 0.0022(14) 0.0009(13) -0.0055(14)
O5A 0.0254(18) 0.0189(12) 0.0104(13) -0.0006(13) 0.0008(13) -0.0048(9)
C14A 0.0294(18) 0.0219(18) 0.0158(16) -0.0011(14) -0.0050(13) -0.0033(12)
C13C 0.022(3) 0.016(2) 0.017(3) -0.001(2) 0.007(2) -0.0010(18)
O4C 0.032(2) 0.0330(19) 0.0174(16) 0.0047(19) 0.0022(18) -0.0059(13)
O5C 0.021(3) 0.029(3) 0.015(2) -0.003(3) 0.000(2) -0.0061(18)
C14C 0.025(2) 0.036(3) 0.020(2) -0.0051(18) -0.0079(16) 0.0007(17)
C12A 0.0248(9) 0.0198(9) 0.0161(8) -0.0021(7) 0.0084(7) -0.0038(7)
C21A 0.0221(9) 0.0191(9) 0.0201(9) -0.0042(7) 0.0030(7) -0.0039(7)
C22A 0.0231(9) 0.0255(10) 0.0237(9) -0.0057(7) 0.0068(7) -0.0047(7)
C23A 0.0222(9) 0.0293(10) 0.0305(10) -0.0041(8) 0.0023(8) -0.0048(8)
C24A 0.0301(10) 0.0238(10) 0.0265(10) -0.0038(8) -0.0012(8) -0.0053(8)
C25A 0.0301(10) 0.0323(11) 0.0203(9) -0.0012(8) 0.0051(7) -0.0053(8)
C26A 0.0230(9) 0.0273(10) 0.0231(9) -0.0007(8) 0.0047(7) -0.0044(8)
C27A 0.0343(11) 0.0356(12) 0.0290(10) 0.0014(9) -0.0035(9) -0.0066(9)
C31A 0.0233(9) 0.0160(8) 0.0162(8) -0.0019(7) 0.0046(7) -0.0022(6)
C32A 0.0233(9) 0.0247(10) 0.0246(9) 0.0001(7) 0.0042(7) -0.0025(7)
C33A 0.0312(11) 0.0299(11) 0.0388(12) -0.0001(9) 0.0172(9) -0.0036(9)
C34A 0.0516(14) 0.0312(11) 0.0265(10) -0.0057(10) 0.0226(9) 0.0006(8)
C35A 0.0522(13) 0.0293(11) 0.0204(9) -0.0014(10) 0.0053(9) 0.0061(8)
C36A 0.0325(10) 0.0238(10) 0.0199(9) 0.0020(8) 0.0034(7) 0.0021(7)
Cl1B 0.0361(3) 0.0156(2) 0.0259(2) 0.00093(17) 0.00328(18) -0.00151(16)
S1B 0.0256(2) 0.0152(2) 0.0207(2) 0.00000(16) 0.00746(17) 0.00018(15)
N1B 0.0241(8) 0.0150(7) 0.0211(7) 0.0002(6) 0.0093(6) -0.0005(6)
O1B 0.0282(7) 0.0203(7) 0.0281(7) 0.0062(5) 0.0059(5) 0.0017(5)
O2B 0.0340(7) 0.0212(7) 0.0246(7) -0.0031(6) 0.0119(6) 0.0001(5)
O3B 0.0451(9) 0.0192(7) 0.0351(8) 0.0037(6) 0.0267(7) -0.0009(6)
C1B 0.0234(9) 0.0219(10) 0.0210(9) 0.0004(7) 0.0066(7) 0.0024(7)
C2B 0.0172(8) 0.0196(9) 0.0157(8) 0.0009(7) 0.0021(6) -0.0006(6)
C3B 0.0183(8) 0.0192(9) 0.0145(8) 0.0015(7) 0.0004(6) -0.0016(6)
C4B 0.0209(8) 0.0185(9) 0.0141(8) 0.0036(7) -0.0001(6) -0.0019(6)
C5B 0.0231(9) 0.0198(9) 0.0163(8) 0.0018(7) 0.0018(7) -0.0016(7)
C6B 0.0288(9) 0.0190(9) 0.0169(8) 0.0044(7) -0.0048(7) -0.0037(7)
C7B 0.0347(10) 0.0197(9) 0.0190(9) 0.0089(8) 0.0030(7) -0.0039(7)
C8B 0.0327(11) 0.0231(10) 0.0247(9) 0.0076(8) 0.0103(8) 0.0004(8)
C9B 0.0253(9) 0.0197(9) 0.0212(9) 0.0032(7) 0.0043(7) 0.0004(7)
C10B 0.0260(10) 0.0215(10) 0.0338(10) 0.0033(8) 0.0133(8) -0.0001(8)
C11B 0.0230(9) 0.0178(9) 0.0152(8) 0.0002(7) 0.0041(7) -0.0007(6)
C13B 0.0196(17) 0.0145(15) 0.0181(17) 0.0035(12) 0.0058(13) 0.0029(12)
O4B 0.0285(14) 0.0309(11) 0.0168(10) 0.0074(11) 0.0052(10) -0.0037(8)
O5B 0.0158(14) 0.0287(15) 0.0155(12) 0.0004(12) 0.0012(10) -0.0029(10)
C14B 0.0213(13) 0.0336(15) 0.0184(12) -0.0049(10) -0.0044(10) 0.0004(10)
C13D 0.029(5) 0.014(4) 0.006(3) -0.006(4) 0.003(4) 0.001(3)
O4D 0.026(4) 0.030(4) 0.019(4) 0.003(3) 0.001(3) -0.005(3)
O5D 0.032(4) 0.020(3) 0.015(3) 0.004(3) 0.006(3) -0.007(2)
C14D 0.037(4) 0.029(4) 0.019(4) -0.002(3) -0.005(3) -0.003(3)
C12B 0.0216(9) 0.0180(9) 0.0193(8) -0.0008(7) 0.0064(7) -0.0029(7)
C21B 0.0271(9) 0.0165(9) 0.0232(9) -0.0017(7) 0.0055(7) 0.0002(7)
C22B 0.0283(10) 0.0289(10) 0.0311(10) -0.0044(8) 0.0083(8) 0.0000(8)
C23B 0.0254(10) 0.0335(11) 0.0400(12) -0.0031(8) 0.0040(9) -0.0004(9)
C24B 0.0319(11) 0.0221(10) 0.0348(11) -0.0012(8) 0.0003(8) 0.0002(8)
C25B 0.0329(11) 0.0270(10) 0.0265(10) -0.0006(8) 0.0069(8) -0.0030(8)
C26B 0.0261(9) 0.0230(9) 0.0257(9) -0.0017(7) 0.0060(7) -0.0019(7)
C27B 0.0371(12) 0.0369(12) 0.0392(12) 0.0025(10) -0.0016(10) -0.0050(10)
C31B 0.0264(9) 0.0149(8) 0.0181(8) -0.0025(7) 0.0050(7) -0.0040(6)
C32B 0.0285(10) 0.0202(9) 0.0291(10) -0.0009(8) 0.0084(8) -0.0021(7)
C33B 0.0377(12) 0.0293(11) 0.0431(13) -0.0012(9) 0.0215(10) -0.0044(9)
C34B 0.0639(16) 0.0305(12) 0.0336(12) -0.0068(11) 0.0292(11) -0.0015(9)
C35B 0.0637(15) 0.0264(11) 0.0217(10) -0.0044(10) 0.0080(10) 0.0027(8)
C36B 0.0404(11) 0.0222(10) 0.0192(9) 0.0008(8) 0.0037(8) -0.0011(7)

loop_
_atom_type_symbol
_atom_type_description
_atom_type_scat_dispersion_real
_atom_type_scat_dispersion_imag
_atom_type_scat_source
C C 0.0181 0.0091 'International Tables Vol C Tables 4.2.6.8 and 6.1.1.4'
H H 0.0000 0.0000 'International Tables Vol C Tables 4.2.6.8 and 6.1.1.4'
N N 0.0311 0.0180 'International Tables Vol C Tables 4.2.6.8 and 6.1.1.4'
O O 0.0492 0.0322 'International Tables Vol C Tables 4.2.6.8 and 6.1.1.4'
S S 0.3331 0.5567 'International Tables Vol C Tables 4.2.6.8 and 6.1.1.4'
Cl Cl 0.3639 0.7018 'International Tables Vol C Tables 4.2.6.8 and 6.1.1.4'

loop_
_geom_angle_atom_site_label_1
_geom_angle_atom_site_label_2
_geom_angle_atom_site_label_3
_geom_angle
O2A S1A O1A 121.18(8)
O2A S1A N1A 107.74(8)
O1A S1A N1A 103.99(7)
O2A S1A C21A 109.33(8)
O1A S1A C21A 109.12(8)
N1A S1A C21A 104.03(8)
C1A N1A C12A 113.45(14)
C1A N1A S1A 122.23(12)
C12A N1A S1A 120.50(12)
O3A C1A N1A 124.82(16)
O3A C1A C2A 129.76(16)
N1A C1A C2A 105.38(13)
C3A C2A C1A 128.63(15)
C3A C2A C11A 121.83(15)
C1A C2A C11A 109.29(14)
C2A C3A C4A 117.91(15)
C2A C3A C31A 124.89(16)
C4A C3A C31A 117.18(15)
C5A C4A C9A 119.56(16)
C5A C4A C3A 120.95(16)
C9A C4A C3A 119.50(16)
C4A C5A C6A 118.41(17)
C4A C5A H5A 120.8
C6A C5A H5A 120.8
C7A C6A C5A 123.18(18)
C7A C6A Cl1A 119.93(14)
C5A C6A Cl1A 116.88(15)
C6A C7A C8A 118.19(17)
C6A C7A H7A 120.9
C8A C7A H7A 120.9
C9A C8A C7A 121.16(18)
C9A C8A H8A 119.4
C7A C8A H8A 119.4
C8A C9A C4A 119.48(18)
C8A C9A C10A 121.42(17)
C4A C9A C10A 119.08(16)
C9A C10A C11A 110.21(17)
C9A C10A H10A 109.6
C11A C10A H10A 109.6
C9A C10A H10B 109.6
C11A C10A H10B 109.6
H10A C10A H10B 108.1
C13C C11A C2A 121.4(3)
C13C C11A C10A 100.6(3)
C2A C11A C10A 109.95(15)
C13C C11A C12A 109.0(3)
C2A C11A C12A 103.23(13)
C10A C11A C12A 112.92(16)
C2A C11A C13A 101.6(2)
C10A C11A C13A 120.7(3)
C12A C11A C13A 106.6(2)
O4A C13A O5A 123.8(5)
O4A C13A C11A 124.8(4)
O5A C13A C11A 111.3(4)
C13A O5A C14A 114.5(4)
O5A C14A H14A 109.5
O5A C14A H14B 109.5
H14A C14A H14B 109.5
O5A C14A H14C 109.5
H14A C14A H14C 109.5
H14B C14A H14C 109.5
O4C C13C O5C 125.7(6)
O4C C13C C11A 126.1(5)
O5C C13C C11A 108.2(4)
C13C O5C C14C 113.9(5)
O5C C14C H14D 109.5
O5C C14C H14E 109.5
H14D C14C H14E 109.5
O5C C14C H14F 109.5
H14D C14C H14F 109.5
H14E C14C H14F 109.5
N1A C12A C11A 103.30(13)
N1A C12A H12A 111.1
C11A C12A H12A 111.1
N1A C12A H12B 111.1
C11A C12A H12B 111.1
H12A C12A H12B 109.1
C26A C21A C22A 121.60(17)
C26A C21A S1A 119.23(14)
C22A C21A S1A 119.16(14)
C23A C22A C21A 118.14(17)
C23A C22A H22A 120.9
C21A C22A H22A 120.9
C22A C23A C24A 121.76(18)
C22A C23A H23A 119.1
C24A C23A H23A 119.1
C23A C24A C25A 118.55(18)
C23A C24A C27A 121.51(18)
C25A C24A C27A 119.93(18)
C26A C25A C24A 120.88(18)
C26A C25A H25A 119.6
C24A C25A H25A 119.6
C25A C26A C21A 118.99(18)
C25A C26A H26A 120.5
C21A C26A H26A 120.5
C24A C27A H27A 109.5
C24A C27A H27B 109.5
H27A C27A H27B 109.5
C24A C27A H27C 109.5
H27A C27A H27C 109.5
H27B C27A H27C 109.5
C32A C31A C36A 119.27(17)
C32A C31A C3A 121.31(16)
C36A C31A C3A 119.36(16)
C31A C32A C33A 119.88(18)
C31A C32A H32A 120.1
C33A C32A H32A 120.1
C34A C33A C32A 120.58(19)
C34A C33A H33A 119.7
C32A C33A H33A 119.7
C35A C34A C33A 119.52(18)
C35A C34A H34A 120.2
C33A C34A H34A 120.2
C34A C35A C36A 120.48(19)
C34A C35A H35A 119.8
C36A C35A H35A 119.8
C35A C36A C31A 120.22(19)
C35A C36A H36A 119.9
C31A C36A H36A 119.9
O1B S1B O2B 121.35(8)
O1B S1B N1B 107.71(8)
O2B S1B N1B 103.83(8)
O1B S1B C21B 108.95(9)
O2B S1B C21B 108.84(9)
N1B S1B C21B 104.90(8)
C1B N1B C12B 113.24(15)
C1B N1B S1B 123.24(12)
C12B N1B S1B 121.16(12)
O3B C1B N1B 123.70(17)
O3B C1B C2B 130.10(17)
N1B C1B C2B 106.18(14)
C3B C2B C1B 129.06(16)
C3B C2B C11B 121.78(15)
C1B C2B C11B 108.87(14)
C2B C3B C4B 116.92(16)
C2B C3B C31B 125.72(16)
C4B C3B C31B 117.35(15)
C5B C4B C9B 119.14(16)
C5B C4B C3B 120.98(16)
C9B C4B C3B 119.88(16)
C6B C5B C4B 119.13(17)
C6B C5B H5B 120.4
C4B C5B H5B 120.4
C7B C6B C5B 122.60(18)
C7B C6B Cl1B 119.07(14)
C5B C6B Cl1B 118.32(15)
C6B C7B C8B 118.19(17)
C6B C7B H7B 120.9
C8B C7B H7B 120.9
C9B C8B C7B 120.97(18)
C9B C8B H8B 119.5
C7B C8B H8B 119.5
C8B C9B C4B 119.97(17)
C8B C9B C10B 121.50(17)
C4B C9B C10B 118.53(16)
C9B C10B C11B 108.71(15)
C9B C10B H10C 109.9
C11B C10B H10C 109.9
C9B C10B H10D 109.9
C11B C10B H10D 109.9
H10C C10B H10D 108.3
C2B C11B C13B 116.81(19)
C2B C11B C10B 109.29(14)
C13B C11B C10B 105.14(18)
C2B C11B C12B 103.83(14)
C13B C11B C12B 109.20(17)
C10B C11B C12B 112.82(15)
C2B C11B C13D 98.2(4)
C10B C11B C13D 124.9(4)
C12B C11B C13D 105.0(3)
O4B C13B O5B 124.4(3)
O4B C13B C11B 124.9(3)
O5B C13B C11B 110.7(3)
C13B O5B C14B 114.4(3)
O5B C14B H14G 109.5
O5B C14B H14H 109.5
H14G C14B H14H 109.5
O5B C14B H14I 109.5
H14G C14B H14I 109.5
H14H C14B H14I 109.5
O4D C13D O5D 124.0(9)
O4D C13D C11B 125.0(7)
O5D C13D C11B 111.0(8)
C13D O5D C14D 113.8(8)
O5D C14D H14J 109.5
O5D C14D H14K 109.5
H14J C14D H14K 109.5
O5D C14D H14L 109.5
H14J C14D H14L 109.5
H14K C14D H14L 109.5
N1B C12B C11B 103.22(14)
N1B C12B H12C 111.1
C11B C12B H12C 111.1
N1B C12B H12D 111.1
C11B C12B H12D 111.1
H12C C12B H12D 109.1
C22B C21B C26B 121.32(18)
C22B C21B S1B 119.56(15)
C26B C21B S1B 119.11(15)
C21B C22B C23B 118.46(19)
C21B C22B H22B 120.8
C23B C22B H22B 120.8
C22B C23B C24B 121.66(19)
C22B C23B H23B 119.2
C24B C23B H23B 119.2
C25B C24B C23B 118.04(19)
C25B C24B C27B 120.14(19)
C23B C24B C27B 121.82(19)
C26B C25B C24B 121.66(19)
C26B C25B H25B 119.2
C24B C25B H25B 119.2
C25B C26B C21B 118.86(18)
C25B C26B H26B 120.6
C21B C26B H26B 120.6
C24B C27B H27D 109.5
C24B C27B H27E 109.5
H27D C27B H27E 109.5
C24B C27B H27F 109.5
H27D C27B H27F 109.5
H27E C27B H27F 109.5
C32B C31B C36B 118.84(17)
C32B C31B C3B 121.24(17)
C36B C31B C3B 119.79(17)
C33B C32B C31B 120.43(19)
C33B C32B H32B 119.8
C31B C32B H32B 119.8
C34B C33B C32B 120.3(2)
C34B C33B H33B 119.9
C32B C33B H33B 119.9
C35B C34B C33B 119.73(19)
C35B C34B H34B 120.1
C33B C34B H34B 120.1
C34B C35B C36B 120.5(2)
C34B C35B H35B 119.8
C36B C35B H35B 119.8
C35B C36B C31B 120.2(2)
C35B C36B H36B 119.9
C31B C36B H36B 119.9

loop_
_geom_bond_atom_site_label_1
_geom_bond_atom_site_label_2
_geom_bond_distance
Cl1A C6A 1.7576(19)
S1A O2A 1.4258(13)
S1A O1A 1.4320(13)
S1A N1A 1.6787(15)
S1A C21A 1.7538(18)
N1A C1A 1.412(2)
N1A C12A 1.469(2)
O3A C1A 1.199(2)
C1A C2A 1.488(2)
C2A C3A 1.350(2)
C2A C11A 1.515(2)
C3A C4A 1.479(2)
C3A C31A 1.491(2)
C4A C5A 1.393(3)
C4A C9A 1.410(3)
C5A C6A 1.398(2)
C5A H5A 0.95
C6A C7A 1.357(3)
C7A C8A 1.394(3)
C7A H7A 0.95
C8A C9A 1.389(3)
C8A H8A 0.95
C9A C10A 1.506(3)
C10A C11A 1.521(3)
C10A H10A 0.99
C10A H10B 0.99
C11A C13C 1.473(6)
C11A C12A 1.551(2)
C11A C13A 1.623(6)
C13A O4A 1.196(7)
C13A O5A 1.344(6)
O5A C14A 1.451(4)
C14A H14A 0.98
C14A H14B 0.98
C14A H14C 0.98
C13C O4C 1.191(7)
C13C O5C 1.336(7)
O5C C14C 1.456(7)
C14C H14D 0.98
C14C H14E 0.98
C14C H14F 0.98
C12A H12A 0.99
C12A H12B 0.99
C21A C26A 1.391(3)
C21A C22A 1.394(3)
C22A C23A 1.387(3)
C22A H22A 0.95
C23A C24A 1.392(3)
C23A H23A 0.95
C24A C25A 1.400(3)
C24A C27A 1.503(3)
C25A C26A 1.385(3)
C25A H25A 0.95
C26A H26A 0.95
C27A H27A 0.98
C27A H27B 0.98
C27A H27C 0.98
C31A C32A 1.391(3)
C31A C36A 1.395(3)
C32A C33A 1.394(3)
C32A H32A 0.95
C33A C34A 1.384(3)
C33A H33A 0.95
C34A C35A 1.381(3)
C34A H34A 0.95
C35A C36A 1.388(3)
C35A H35A 0.95
C36A H36A 0.95
Cl1B C6B 1.755(2)
S1B O1B 1.4234(14)
S1B O2B 1.4329(13)
S1B N1B 1.6742(15)
S1B C21B 1.7601(19)
N1B C1B 1.410(2)
N1B C12B 1.467(2)
O3B C1B 1.208(2)
C1B C2B 1.478(3)
C2B C3B 1.353(3)
C2B C11B 1.514(2)
C3B C4B 1.488(2)
C3B C31B 1.488(2)
C4B C5B 1.396(3)
C4B C9B 1.407(3)
C5B C6B 1.383(3)
C5B H5B 0.95
C6B C7B 1.379(3)
C7B C8B 1.389(3)
C7B H7B 0.95
C8B C9B 1.388(3)
C8B H8B 0.95
C9B C10B 1.507(3)
C10B C11B 1.532(3)
C10B H10C 0.99
C10B H10D 0.99
C11B C13B 1.523(4)
C11B C12B 1.551(2)
C11B C13D 1.637(10)
C13B O4B 1.194(4)
C13B O5B 1.335(4)
O5B C14B 1.457(4)
C14B H14G 0.98
C14B H14H 0.98
C14B H14I 0.98
C13D O4D 1.205(12)
C13D O5D 1.338(10)
O5D C14D 1.453(10)
C14D H14J 0.98
C14D H14K 0.98
C14D H14L 0.98
C12B H12C 0.99
C12B H12D 0.99
C21B C22B 1.388(3)
C21B C26B 1.394(3)
C22B C23B 1.388(3)
C22B H22B 0.95
C23B C24B 1.402(3)
C23B H23B 0.95
C24B C25B 1.389(3)
C24B C27B 1.503(3)
C25B C26B 1.384(3)
C25B H25B 0.95
C26B H26B 0.95
C27B H27D 0.98
C27B H27E 0.98
C27B H27F 0.98
C31B C32B 1.395(3)
C31B C36B 1.396(3)
C32B C33B 1.391(3)
C32B H32B 0.95
C33B C34B 1.386(4)
C33B H33B 0.95
C34B C35B 1.379(4)
C34B H34B 0.95
C35B C36B 1.394(3)
C35B H35B 0.95
C36B H36B 0.95

loop_
_geom_hbond_atom_site_label_D
_geom_hbond_atom_site_label_H
_geom_hbond_atom_site_label_A
_geom_hbond_site_symmetry_A
_geom_hbond_distance_DH
_geom_hbond_distance_HA
_geom_hbond_distance_DA
_geom_hbond_angle_DHA
C7A H7A O4A 2_646 0.95 2.58 3.491(5) 160.3
C7A H7A O4D 2_646 0.95 2.65 3.352(9) 131.4
C14C H14E O4D . 0.98 2.61 3.357(10) 133.0
C12A H12B Cl1A 2_656 0.99 2.88 3.8312(18) 161.1
C22A H22A O4B 1_655 0.95 2.34 3.233(3) 156.8
C7B H7B O4A 2_556 0.95 2.65 3.342(5) 130.0
C7B H7B O4D 2_556 0.95 2.55 3.460(9) 160.8
C12B H12C Cl1B 2_546 0.99 2.94 3.8848(18) 160.0
C22B H22B O4C 1_455 0.95 2.55 3.468(5) 161.9

loop_
_geom_torsion_atom_site_label_1
_geom_torsion_atom_site_label_2
_geom_torsion_atom_site_label_3
_geom_torsion_atom_site_label_4
_geom_torsion
O2A S1A N1A C1A -52.60(15)
O1A S1A N1A C1A 177.61(13)
C21A S1A N1A C1A 63.39(15)
O2A S1A N1A C12A 150.84(13)
O1A S1A N1A C12A 21.05(15)
C21A S1A N1A C12A -93.17(14)
C12A N1A C1A O3A 168.23(16)
S1A N1A C1A O3A 10.2(2)
C12A N1A C1A C2A -9.50(18)
S1A N1A C1A C2A -167.55(11)
O3A C1A C2A C3A -9.6(3)
N1A C1A C2A C3A 167.98(17)
O3A C1A C2A C11A 176.10(18)
N1A C1A C2A C11A -6.34(18)
C1A C2A C3A C4A -174.15(16)
C11A C2A C3A C4A -0.5(2)
C1A C2A C3A C31A 4.3(3)
C11A C2A C3A C31A 177.98(16)
C2A C3A C4A C5A -160.02(17)
C31A C3A C4A C5A 21.4(2)
C2A C3A C4A C9A 20.3(2)
C31A C3A C4A C9A -158.30(17)
C9A C4A C5A C6A 0.8(3)
C3A C4A C5A C6A -178.95(15)
C4A C5A C6A C7A 0.5(3)
C4A C5A C6A Cl1A 179.31(13)
C5A C6A C7A C8A -0.5(3)
Cl1A C6A C7A C8A -179.27(15)
C6A C7A C8A C9A -0.8(3)
C7A C8A C9A C4A 2.0(3)
C7A C8A C9A C10A -179.6(2)
C5A C4A C9A C8A -2.0(3)
C3A C4A C9A C8A 177.76(17)
C5A C4A C9A C10A 179.60(18)
C3A C4A C9A C10A -0.7(3)
C8A C9A C10A C11A 146.1(2)
C4A C9A C10A C11A -35.5(3)
C3A C2A C11A C13C 81.0(3)
C1A C2A C11A C13C -104.2(3)
C3A C2A C11A C10A -35.8(2)
C1A C2A C11A C10A 138.95(16)
C3A C2A C11A C12A -156.55(16)
C1A C2A C11A C12A 18.23(18)
C3A C2A C11A C13A 93.1(2)
C1A C2A C11A C13A -92.1(2)
C9A C10A C11A C13C -77.9(3)
C9A C10A C11A C2A 51.3(2)
C9A C10A C11A C12A 165.99(16)
C9A C10A C11A C13A -66.3(3)
C2A C11A C13A O4A 34.1(5)
C10A C11A C13A O4A 155.9(4)
C12A C11A C13A O4A -73.7(5)
C2A C11A C13A O5A -148.2(3)
C10A C11A C13A O5A -26.4(4)
C12A C11A C13A O5A 104.1(3)
O4A C13A O5A C14A -2.1(6)
C11A C13A O5A C14A -179.9(3)
C2A C11A C13C O4C -152.7(5)
C10A C11A C13C O4C -31.2(6)
C12A C11A C13C O4C 87.7(6)
C2A C11A C13C O5C 28.1(6)
C10A C11A C13C O5C 149.5(5)
C12A C11A C13C O5C -91.6(5)
O4C C13C O5C C14C -0.9(10)
C11A C13C O5C C14C 178.4(4)
C1A N1A C12A C11A 20.72(18)
S1A N1A C12A C11A 179.20(12)
C13C C11A C12A N1A 107.9(3)
C2A C11A C12A N1A -22.49(17)
C10A C11A C12A N1A -141.18(16)
C13A C11A C12A N1A 84.1(3)
O2A S1A C21A C26A 22.54(18)
O1A S1A C21A C26A 157.16(15)
N1A S1A C21A C26A -92.33(16)
O2A S1A C21A C22A -158.93(15)
O1A S1A C21A C22A -24.32(18)
N1A S1A C21A C22A 86.20(16)
C26A C21A C22A C23A 2.3(3)
S1A C21A C22A C23A -176.23(15)
C21A C22A C23A C24A -0.5(3)
C22A C23A C24A C25A -2.1(3)
C22A C23A C24A C27A 176.74(19)
C23A C24A C25A C26A 3.2(3)
C27A C24A C25A C26A -175.68(19)
C24A C25A C26A C21A -1.6(3)
C22A C21A C26A C25A -1.2(3)
S1A C21A C26A C25A 177.27(15)
C2A C3A C31A C32A 59.0(3)
C4A C3A C31A C32A -122.51(18)
C2A C3A C31A C36A -123.6(2)
C4A C3A C31A C36A 54.8(2)
C36A C31A C32A C33A -0.4(3)
C3A C31A C32A C33A 176.96(17)
C31A C32A C33A C34A 1.9(3)
C32A C33A C34A C35A -1.4(3)
C33A C34A C35A C36A -0.8(3)
C34A C35A C36A C31A 2.3(3)
C32A C31A C36A C35A -1.7(3)
C3A C31A C36A C35A -179.13(18)
O1B S1B N1B C1B 51.58(16)
O2B S1B N1B C1B -178.55(15)
C21B S1B N1B C1B -64.37(16)
O1B S1B N1B C12B -147.03(14)
O2B S1B N1B C12B -17.16(16)
C21B S1B N1B C12B 97.01(15)
C12B N1B C1B O3B -169.14(19)
S1B N1B C1B O3B -6.4(3)
C12B N1B C1B C2B 9.5(2)
S1B N1B C1B C2B 172.20(12)
O3B C1B C2B C3B 10.0(3)
N1B C1B C2B C3B -168.48(18)
O3B C1B C2B C11B -176.2(2)
N1B C1B C2B C11B 5.27(19)
C1B C2B C3B C4B 174.66(17)
C11B C2B C3B C4B 1.6(2)
C1B C2B C3B C31B -5.5(3)
C11B C2B C3B C31B -178.51(16)
C2B C3B C4B C5B 157.88(16)
C31B C3B C4B C5B -22.0(2)
C2B C3B C4B C9B -21.6(2)
C31B C3B C4B C9B 158.53(16)
C9B C4B C5B C6B 0.0(3)
C3B C4B C5B C6B -179.50(16)
C4B C5B C6B C7B 0.6(3)
C4B C5B C6B Cl1B -178.31(13)
C5B C6B C7B C8B -0.8(3)
Cl1B C6B C7B C8B 178.09(14)
C6B C7B C8B C9B 0.5(3)
C7B C8B C9B C4B 0.1(3)
C7B C8B C9B C10B 179.98(18)
C5B C4B C9B C8B -0.3(3)
C3B C4B C9B C8B 179.19(17)
C5B C4B C9B C10B 179.80(16)
C3B C4B C9B C10B -0.7(3)
C8B C9B C10B C11B -140.81(18)
C4B C9B C10B C11B 39.1(2)
C3B C2B C11B C13B -82.1(2)
C1B C2B C11B C13B 103.6(2)
C3B C2B C11B C10B 37.1(2)
C1B C2B C11B C10B -137.23(16)
C3B C2B C11B C12B 157.68(16)
C1B C2B C11B C12B -16.61(18)
C3B C2B C11B C13D -94.5(4)
C1B C2B C11B C13D 91.2(4)
C9B C10B C11B C2B -54.8(2)
C9B C10B C11B C13B 71.3(2)
C9B C10B C11B C12B -169.79(15)
C9B C10B C11B C13D 60.6(5)
C2B C11B C13B O4B 151.6(3)
C10B C11B C13B O4B 30.3(4)
C12B C11B C13B O4B -91.0(3)
C2B C11B C13B O5B -30.3(3)
C10B C11B C13B O5B -151.7(2)
C12B C11B C13B O5B 87.0(3)
O4B C13B O5B C14B -0.3(5)
C11B C13B O5B C14B -178.4(2)
C2B C11B C13D O4D -37.0(9)
C10B C11B C13D O4D -157.5(8)
C12B C11B C13D O4D 69.8(10)
C2B C11B C13D O5D 144.3(6)
C10B C11B C13D O5D 23.8(8)
C12B C11B C13D O5D -108.9(6)
O4D C13D O5D C14D 1.0(13)
C11B C13D O5D C14D 179.7(6)
C1B N1B C12B C11B -19.61(19)
S1B N1B C12B C11B 177.28(12)
C2B C11B C12B N1B 21.01(17)
C13B C11B C12B N1B -104.3(2)
C10B C11B C12B N1B 139.21(15)
C13D C11B C12B N1B -81.6(4)
O1B S1B C21B C22B 156.46(15)
O2B S1B C21B C22B 22.17(18)
N1B S1B C21B C22B -88.44(16)
O1B S1B C21B C26B -22.52(18)
O2B S1B C21B C26B -156.81(15)
N1B S1B C21B C26B 92.58(16)
C26B C21B C22B C23B -0.1(3)
S1B C21B C22B C23B -179.05(16)
C21B C22B C23B C24B 0.6(3)
C22B C23B C24B C25B -1.0(3)
C22B C23B C24B C27B 178.9(2)
C23B C24B C25B C26B 0.9(3)
C27B C24B C25B C26B -179.03(19)
C24B C25B C26B C21B -0.4(3)
C22B C21B C26B C25B 0.0(3)
S1B C21B C26B C25B 178.96(15)
C2B C3B C31B C32B -52.8(3)
C4B C3B C31B C32B 127.03(18)
C2B C3B C31B C36B 131.2(2)
C4B C3B C31B C36B -48.9(2)
C36B C31B C32B C33B 0.8(3)
C3B C31B C32B C33B -175.15(18)
C31B C32B C33B C34B -0.5(3)
C32B C33B C34B C35B -0.4(3)
C33B C34B C35B C36B 0.9(3)
C34B C35B C36B C31B -0.6(3)
C32B C31B C36B C35B -0.3(3)
C3B C31B C36B C35B 175.74(18)
